data_7027943
loop_
_publ_author_name
'Ghereg, Dumitru'
'Gornitzka, Heinz'
'Ranaivonjatovo, Henri'
'Escudi\'e, Jean'

_publ_section_title
;
 Reactions of germenes with various naphthoquinones controlled by
 substituent effects
;
_journal_issue 8
_journal_name_full 'Dalton Transactions'
_journal_page_first 2016
_journal_page_last 2022
_journal_paper_doi 10.1039/b921729k
_journal_volume 39
_journal_year 2010
_chemical_formula_sum 'C89 H100 Cl2 Ge2 O2'
_chemical_formula_weight 1417.77
_chemical_name_systematic
;
?
;
_space_group_IT_number 14
_symmetry_cell_setting monoclinic
_symmetry_space_group_name_Hall '-P 2yn'
_symmetry_space_group_name_H-M 'P 1 21/n 1'
_atom_sites_solution_hydrogens geom
_atom_sites_solution_primary direct
_atom_sites_solution_secondary difmap
_audit_creation_method SHELXL-97
_cell_angle_alpha 90.00
_cell_angle_beta 112.691(2)
_cell_angle_gamma 90.00
_cell_formula_units_Z 4
_cell_length_a 17.3042(17)
_cell_length_b 25.114(2)
_cell_length_c 19.401(2)
_cell_measurement_reflns_used 2040
_cell_measurement_temperature 173(2)
_cell_measurement_theta_max 19.02
_cell_measurement_theta_min 2.17
_cell_volume 7778.7(13)
_computing_cell_refinement 'Bruker SMART'
_computing_data_collection 'Bruker SMART'
_computing_data_reduction 'Bruker SAINT'
_computing_molecular_graphics 'Bruker SHELXTL'
_computing_publication_material 'Bruker SHELXTL'
_computing_structure_refinement 'SHELXL-97 (Sheldrick, 1997)'
_computing_structure_solution 'SHELXS-97 (Sheldrick, 1990)'
_diffrn_ambient_temperature 173(2)
_diffrn_measured_fraction_theta_full 0.991
_diffrn_measured_fraction_theta_max 0.991
_diffrn_measurement_device_type 'CCD area detector'
_diffrn_measurement_method 'phi and omega scans'
_diffrn_radiation_monochromator graphite
_diffrn_radiation_source 'fine-focus sealed tube'
_diffrn_radiation_type MoK\a
_diffrn_radiation_wavelength 0.71073
_diffrn_reflns_av_R_equivalents 0.2136
_diffrn_reflns_av_sigmaI/netI 0.2010
_diffrn_reflns_limit_h_max 19
_diffrn_reflns_limit_h_min -20
_diffrn_reflns_limit_k_max 27
_diffrn_reflns_limit_k_min -30
_diffrn_reflns_limit_l_max 23
_diffrn_reflns_limit_l_min -23
_diffrn_reflns_number 56978
_diffrn_reflns_theta_full 25.35
_diffrn_reflns_theta_max 25.35
_diffrn_reflns_theta_min 5.11
_exptl_absorpt_coefficient_mu 0.888
_exptl_absorpt_correction_T_max 0.9569
_exptl_absorpt_correction_T_min 0.9165
_exptl_absorpt_correction_type none
_exptl_crystal_colour clear
_exptl_crystal_density_diffrn 1.211
_exptl_crystal_density_method 'not measured'
_exptl_crystal_description plate
_exptl_crystal_F_000 2992
_exptl_crystal_size_max 0.10
_exptl_crystal_size_mid 0.10
_exptl_crystal_size_min 0.05
_refine_diff_density_max 0.576
_refine_diff_density_min -0.413
_refine_diff_density_rms 0.086
_refine_ls_extinction_method none
_refine_ls_goodness_of_fit_ref 0.975
_refine_ls_hydrogen_treatment constr
_refine_ls_matrix_type full
_refine_ls_number_parameters 965
_refine_ls_number_reflns 14120
_refine_ls_number_restraints 172
_refine_ls_restrained_S_all 0.978
_refine_ls_R_factor_all 0.1778
_refine_ls_R_factor_gt 0.0725
_refine_ls_shift/su_max 0.000
_refine_ls_shift/su_mean 0.000
_refine_ls_structure_factor_coef Fsqd
_refine_ls_weighting_details 'calc w=1/[\s^2^(Fo^2^)+(0.0566P)^2^+0.0000P] where P=(Fo^2^+2Fc^2^)/3'
_refine_ls_weighting_scheme calc
_refine_ls_wR_factor_gt 0.1279
_refine_ls_wR_factor_ref 0.1625
_reflns_number_gt 6935
_reflns_number_total 14120
_reflns_threshold_expression >2sigma(I)
_cod_data_source_file B921729Ksup1.cif
_cod_data_source_block 10
_cod_depositor_comments
;
The following automatic conversions were performed:

'_symmetry_cell_setting' value 'Monoclinic' changed to 'monoclinic'
according to /home/saulius/struct/CIF-dictionaries/cif_core.dic
dictionary named 'cif_core.dic' version 2.4.2 from 2011-04-26.

Automatic conversion script
Id: cif_fix_values 1891 2012-01-12 08:04:46Z andrius 
;
_cod_original_cell_volume 7778.8(13)
_cod_original_sg_symbol_H-M P2(1)/n
_cod_database_code 7027943

loop_
_symmetry_equiv_pos_as_xyz
'x, y, z'
'-x+1/2, y+1/2, -z+1/2'
'-x, -y, -z'
'x-1/2, -y-1/2, z-1/2'

loop_
_atom_site_label
_atom_site_type_symbol
_atom_site_fract_x
_atom_site_fract_y
_atom_site_fract_z
_atom_site_U_iso_or_equiv
_atom_site_adp_type
_atom_site_occupancy
_atom_site_symmetry_multiplicity
_atom_site_calc_flag
_atom_site_refinement_flags
_atom_site_disorder_assembly
_atom_site_disorder_group
Ge1 Ge 0.16552(4) 0.22300(2) 0.28732(3) 0.02492(18) Uani 1 1 d . . .
Ge2 Ge 0.63124(4) 0.16361(2) 0.34594(3) 0.02455(17) Uani 1 1 d . . .
O1 O 0.2219(2) 0.21886(15) 0.2266(2) 0.0289(9) Uani 1 1 d . . .
O2 O 0.5645(2) 0.22156(14) 0.3086(2) 0.0305(10) Uani 1 1 d . . .
C1 C 0.3074(4) 0.2195(2) 0.2500(3) 0.0246(13) Uani 1 1 d . . .
C2 C 0.3415(4) 0.2440(2) 0.2042(3) 0.0287(15) Uani 1 1 d . . .
H2 H 0.3060 0.2603 0.1589 0.034 Uiso 1 1 calc R . .
C3 C 0.4283(4) 0.2445(2) 0.2249(3) 0.0304(15) Uani 1 1 d . . .
H3 H 0.4522 0.2613 0.1940 0.036 Uiso 1 1 calc R . .
C4 C 0.4790(4) 0.2204(2) 0.2907(3) 0.0244(13) Uani 1 1 d . . .
C5 C 0.4468(4) 0.1961(2) 0.3382(3) 0.0215(13) Uani 1 1 d . . .
C6 C 0.5063(3) 0.1682(2) 0.4072(3) 0.0215(13) Uani 1 1 d . . .
H6 H 0.5481 0.1951 0.4377 0.026 Uiso 1 1 calc R . .
C7 C 0.4635(4) 0.1466(2) 0.4549(3) 0.0219(13) Uani 1 1 d . . .
H7 H 0.4975 0.1311 0.5014 0.026 Uiso 1 1 calc R . .
C8 C 0.3816(4) 0.1476(2) 0.4370(3) 0.0273(14) Uani 1 1 d . . .
H8 H 0.3609 0.1321 0.4712 0.033 Uiso 1 1 calc R . .
C9 C 0.3198(3) 0.1711(2) 0.3677(3) 0.0222(13) Uani 1 1 d . . .
H9 H 0.2829 0.1413 0.3389 0.027 Uiso 1 1 calc R . .
C10 C 0.3590(4) 0.1953(2) 0.3179(3) 0.0228(13) Uani 1 1 d . . .
C11 C 0.2615(3) 0.2123(2) 0.3870(3) 0.0248(14) Uani 1 1 d . . .
C12 C 0.3085(4) 0.2614(2) 0.4286(3) 0.0248(14) Uani 1 1 d . . .
C13 C 0.3551(3) 0.2987(2) 0.4078(3) 0.0249(14) Uani 1 1 d . . .
H13 H 0.3604 0.2955 0.3611 0.030 Uiso 1 1 calc R . .
C14 C 0.3943(4) 0.3410(2) 0.4561(3) 0.0275(14) Uani 1 1 d . . .
C15 C 0.3831(4) 0.3451(2) 0.5235(3) 0.0293(15) Uani 1 1 d . . .
H15 H 0.4078 0.3743 0.5557 0.035 Uiso 1 1 calc R . .
C16 C 0.3377(4) 0.3084(2) 0.5451(3) 0.0311(15) Uani 1 1 d . . .
H16 H 0.3318 0.3119 0.5915 0.037 Uiso 1 1 calc R . .
C17 C 0.3010(4) 0.2665(2) 0.4976(3) 0.0278(14) Uani 1 1 d . . .
C18 C 0.2511(4) 0.2213(2) 0.5061(3) 0.0288(14) Uani 1 1 d . . .
C19 C 0.2287(4) 0.2070(2) 0.5650(3) 0.0344(16) Uani 1 1 d . . .
H19 H 0.2424 0.2296 0.6073 0.041 Uiso 1 1 calc R . .
C20 C 0.1865(4) 0.1598(2) 0.5620(3) 0.0360(16) Uani 1 1 d . . .
H20 H 0.1701 0.1507 0.6020 0.043 Uiso 1 1 calc R . .
C21 C 0.1671(4) 0.1247(2) 0.5002(3) 0.0301(15) Uani 1 1 d . A .
C22 C 0.1887(4) 0.1399(2) 0.4418(3) 0.0273(14) Uani 1 1 d . . .
H22 H 0.1762 0.1171 0.3998 0.033 Uiso 1 1 calc R . .
C23 C 0.2290(4) 0.1885(2) 0.4435(3) 0.0270(14) Uani 1 1 d . . .
C24 C 0.4487(4) 0.3820(2) 0.4371(3) 0.0291(15) Uani 1 1 d . . .
C25 C 0.4622(4) 0.3685(2) 0.3657(3) 0.0358(16) Uani 1 1 d . . .
H25A H 0.4915 0.3343 0.3720 0.054 Uiso 1 1 calc R . .
H25B H 0.4959 0.3964 0.3555 0.054 Uiso 1 1 calc R . .
H25C H 0.4078 0.3660 0.3237 0.054 Uiso 1 1 calc R . .
C26 C 0.4049(5) 0.4366(2) 0.4270(4) 0.054(2) Uani 1 1 d . . .
H26A H 0.3496 0.4345 0.3863 0.081 Uiso 1 1 calc R . .
H26B H 0.4388 0.4635 0.4150 0.081 Uiso 1 1 calc R . .
H26C H 0.3985 0.4465 0.4734 0.081 Uiso 1 1 calc R . .
C27 C 0.5348(4) 0.3859(3) 0.5017(3) 0.0488(19) Uani 1 1 d . . .
H27A H 0.5280 0.4002 0.5461 0.073 Uiso 1 1 calc R . .
H27B H 0.5711 0.4096 0.4874 0.073 Uiso 1 1 calc R . .
H27C H 0.5602 0.3504 0.5130 0.073 Uiso 1 1 calc R . .
C28 C 0.1256(4) 0.0711(2) 0.5016(3) 0.0347(15) Uani 1 1 d DU . .
C29 C 0.0392(6) 0.0820(4) 0.5018(8) 0.058(4) Uani 0.642(10) 1 d PDU A 1
H29A H 0.0450 0.1016 0.5473 0.086 Uiso 0.642(10) 1 calc PR A 1
H29B H 0.0106 0.0481 0.5006 0.086 Uiso 0.642(10) 1 calc PR A 1
H29C H 0.0065 0.1032 0.4579 0.086 Uiso 0.642(10) 1 calc PR A 1
C30 C 0.1208(8) 0.0355(4) 0.4367(6) 0.050(3) Uani 0.642(10) 1 d PDU A 1
H30A H 0.0883 0.0533 0.3894 0.075 Uiso 0.642(10) 1 calc PR A 1
H30B H 0.0935 0.0018 0.4396 0.075 Uiso 0.642(10) 1 calc PR A 1
H30C H 0.1775 0.0283 0.4392 0.075 Uiso 0.642(10) 1 calc PR A 1
C31 C 0.1782(7) 0.0410(4) 0.5760(6) 0.058(4) Uani 0.642(10) 1 d PDU A 1
H31A H 0.2349 0.0346 0.5780 0.086 Uiso 0.642(10) 1 calc PR A 1
H31B H 0.1513 0.0069 0.5773 0.086 Uiso 0.642(10) 1 calc PR A 1
H31C H 0.1811 0.0627 0.6189 0.086 Uiso 0.642(10) 1 calc PR A 1
C29' C 0.0482(10) 0.0644(7) 0.4248(8) 0.051(6) Uani 0.358(10) 1 d PDU A 2
H29D H 0.0073 0.0926 0.4198 0.077 Uiso 0.358(10) 1 calc PR A 2
H29E H 0.0221 0.0296 0.4236 0.077 Uiso 0.358(10) 1 calc PR A 2
H29F H 0.0674 0.0668 0.3835 0.077 Uiso 0.358(10) 1 calc PR A 2
C30' C 0.1875(10) 0.0276(6) 0.5034(12) 0.049(6) Uani 0.358(10) 1 d PDU A 2
H30D H 0.2172 0.0378 0.4713 0.074 Uiso 0.358(10) 1 calc PR A 2
H30E H 0.1573 -0.0059 0.4852 0.074 Uiso 0.358(10) 1 calc PR A 2
H30F H 0.2280 0.0227 0.5547 0.074 Uiso 0.358(10) 1 calc PR A 2
C31' C 0.0899(13) 0.0646(8) 0.5619(10) 0.051(6) Uani 0.358(10) 1 d PDU A 2
H31D H 0.1341 0.0521 0.6082 0.077 Uiso 0.358(10) 1 calc PR A 2
H31E H 0.0442 0.0386 0.5453 0.077 Uiso 0.358(10) 1 calc PR A 2
H31F H 0.0685 0.0990 0.5709 0.077 Uiso 0.358(10) 1 calc PR A 2
C32 C 0.5565(3) 0.1229(2) 0.3843(3) 0.0204(13) Uani 1 1 d . . .
C33 C 0.4971(3) 0.0838(2) 0.3296(3) 0.0205(13) Uani 1 1 d . . .
C34 C 0.4479(3) 0.0890(2) 0.2542(3) 0.0248(14) Uani 1 1 d . . .
H34 H 0.4451 0.1225 0.2306 0.030 Uiso 1 1 calc R . .
C35 C 0.4029(3) 0.0465(2) 0.2127(3) 0.0259(14) Uani 1 1 d . . .
C36 C 0.4055(4) -0.0015(2) 0.2504(3) 0.0315(15) Uani 1 1 d . . .
H36 H 0.3723 -0.0305 0.2234 0.038 Uiso 1 1 calc R . .
C37 C 0.4543(3) -0.0083(2) 0.3252(3) 0.0260(14) Uani 1 1 d . . .
H37 H 0.4551 -0.0415 0.3489 0.031 Uiso 1 1 calc R . .
C38 C 0.5024(3) 0.0339(2) 0.3655(3) 0.0226(13) Uani 1 1 d . . .
C39 C 0.5678(3) 0.0368(2) 0.4403(3) 0.0220(13) Uani 1 1 d . . .
C40 C 0.5980(4) -0.0005(2) 0.4975(3) 0.0255(14) Uani 1 1 d . . .
H40 H 0.5756 -0.0355 0.4906 0.031 Uiso 1 1 calc R . .
C41 C 0.6610(3) 0.0138(2) 0.5645(3) 0.0260(14) Uani 1 1 d . . .
H41 H 0.6816 -0.0119 0.6033 0.031 Uiso 1 1 calc R . .
C42 C 0.6954(4) 0.0654(2) 0.5769(3) 0.0260(14) Uani 1 1 d . . .
C43 C 0.6648(3) 0.1021(2) 0.5192(3) 0.0241(14) Uani 1 1 d . . .
H43 H 0.6869 0.1372 0.5264 0.029 Uiso 1 1 calc R . .
C44 C 0.6031(3) 0.0885(2) 0.4520(3) 0.0218(13) Uani 1 1 d . . .
C45 C 0.3585(4) 0.0501(2) 0.1275(3) 0.0351(16) Uani 1 1 d . . .
C46 C 0.3238(6) 0.1057(3) 0.1033(4) 0.082(3) Uani 1 1 d . . .
H46A H 0.2831 0.1143 0.1254 0.124 Uiso 1 1 calc R . .
H46B H 0.2962 0.1070 0.0487 0.124 Uiso 1 1 calc R . .
H46C H 0.3697 0.1316 0.1202 0.124 Uiso 1 1 calc R . .
C47 C 0.4221(5) 0.0364(4) 0.0936(4) 0.089(3) Uani 1 1 d . . .
H47A H 0.4699 0.0608 0.1132 0.133 Uiso 1 1 calc R . .
H47B H 0.3959 0.0399 0.0391 0.133 Uiso 1 1 calc R . .
H47C H 0.4415 -0.0003 0.1067 0.133 Uiso 1 1 calc R . .
C48 C 0.2847(4) 0.0116(3) 0.0967(4) 0.063(2) Uani 1 1 d . . .
H48A H 0.3052 -0.0251 0.1071 0.094 Uiso 1 1 calc R . .
H48B H 0.2565 0.0167 0.0427 0.094 Uiso 1 1 calc R . .
H48C H 0.2452 0.0186 0.1207 0.094 Uiso 1 1 calc R . .
C49 C 0.7635(4) 0.0822(2) 0.6517(3) 0.0308(15) Uani 1 1 d . . .
C50 C 0.7967(4) 0.0345(3) 0.7059(3) 0.0486(19) Uani 1 1 d . . .
H50A H 0.7526 0.0219 0.7218 0.073 Uiso 1 1 calc R . .
H50B H 0.8454 0.0459 0.7497 0.073 Uiso 1 1 calc R . .
H50C H 0.8132 0.0057 0.6804 0.073 Uiso 1 1 calc R . .
C51 C 0.7251(4) 0.1229(2) 0.6884(3) 0.0402(17) Uani 1 1 d . . .
H51A H 0.7039 0.1534 0.6550 0.060 Uiso 1 1 calc R . .
H51B H 0.7680 0.1349 0.7358 0.060 Uiso 1 1 calc R . .
H51C H 0.6789 0.1063 0.6979 0.060 Uiso 1 1 calc R . .
C52 C 0.8379(4) 0.1076(2) 0.6391(3) 0.0405(17) Uani 1 1 d . . .
H52A H 0.8620 0.0817 0.6153 0.061 Uiso 1 1 calc R . .
H52B H 0.8806 0.1185 0.6872 0.061 Uiso 1 1 calc R . .
H52C H 0.8185 0.1388 0.6067 0.061 Uiso 1 1 calc R . .
C53 C 0.0946(3) 0.2861(2) 0.2485(3) 0.0261(14) Uani 1 1 d . . .
C54 C 0.0421(4) 0.2844(2) 0.1720(3) 0.0286(14) Uani 1 1 d . . .
C55 C -0.0223(4) 0.3221(2) 0.1443(3) 0.0326(15) Uani 1 1 d . . .
H55 H -0.0582 0.3205 0.0929 0.039 Uiso 1 1 calc R . .
C56 C -0.0360(4) 0.3613(2) 0.1879(4) 0.0329(15) Uani 1 1 d . . .
C57 C 0.0200(4) 0.3642(2) 0.2614(4) 0.0415(17) Uani 1 1 d . . .
H57 H 0.0149 0.3929 0.2913 0.050 Uiso 1 1 calc R . .
C58 C 0.0833(4) 0.3272(2) 0.2934(3) 0.0333(15) Uani 1 1 d . . .
C59 C 0.0513(4) 0.2456(2) 0.1169(3) 0.0331(15) Uani 1 1 d . . .
H59A H 0.1032 0.2530 0.1096 0.050 Uiso 1 1 calc R . .
H59B H 0.0034 0.2490 0.0691 0.050 Uiso 1 1 calc R . .
H59C H 0.0532 0.2093 0.1360 0.050 Uiso 1 1 calc R . .
C60 C -0.1087(4) 0.3998(2) 0.1569(4) 0.0456(18) Uani 1 1 d . . .
H60A H -0.1207 0.4065 0.1040 0.068 Uiso 1 1 calc R . .
H60B H -0.0942 0.4333 0.1847 0.068 Uiso 1 1 calc R . .
H60C H -0.1583 0.3844 0.1620 0.068 Uiso 1 1 calc R . .
C61 C 0.1382(4) 0.3326(3) 0.3754(3) 0.0477(19) Uani 1 1 d . . .
H61A H 0.1958 0.3404 0.3809 0.071 Uiso 1 1 calc R . .
H61B H 0.1371 0.2993 0.4012 0.071 Uiso 1 1 calc R . .
H61C H 0.1172 0.3617 0.3971 0.071 Uiso 1 1 calc R . .
C62 C 0.0877(4) 0.1618(2) 0.2646(3) 0.0318(15) Uani 1 1 d . . .
C63 C 0.0947(4) 0.1158(2) 0.2256(3) 0.0396(17) Uani 1 1 d . . .
C64 C 0.0327(5) 0.0772(3) 0.2076(4) 0.055(2) Uani 1 1 d . . .
H64 H 0.0385 0.0463 0.1818 0.066 Uiso 1 1 calc R . .
C65 C -0.0361(6) 0.0814(3) 0.2251(5) 0.073(3) Uani 1 1 d . . .
C66 C -0.0439(5) 0.1261(3) 0.2634(5) 0.073(3) Uani 1 1 d . . .
H66 H -0.0919 0.1297 0.2754 0.087 Uiso 1 1 calc R . .
C67 C 0.0174(4) 0.1662(3) 0.2851(4) 0.0455(18) Uani 1 1 d . . .
C68 C 0.1644(4) 0.1045(3) 0.2001(4) 0.051(2) Uani 1 1 d . . .
H68A H 0.2167 0.0994 0.2438 0.076 Uiso 1 1 calc R . .
H68B H 0.1707 0.1346 0.1705 0.076 Uiso 1 1 calc R . .
H68C H 0.1516 0.0722 0.1695 0.076 Uiso 1 1 calc R . .
C69 C -0.1049(6) 0.0377(4) 0.2058(7) 0.131(5) Uani 1 1 d . . .
H69A H -0.1004 0.0141 0.1673 0.197 Uiso 1 1 calc R . .
H69B H -0.1602 0.0546 0.1870 0.197 Uiso 1 1 calc R . .
H69C H -0.0974 0.0171 0.2507 0.197 Uiso 1 1 calc R . .
C70 C 0.0065(5) 0.2124(3) 0.3309(5) 0.065(2) Uani 1 1 d . . .
H70A H -0.0184 0.2427 0.2979 0.098 Uiso 1 1 calc R . .
H70B H 0.0612 0.2227 0.3683 0.098 Uiso 1 1 calc R . .
H70C H -0.0305 0.2016 0.3560 0.098 Uiso 1 1 calc R . .
C71 C 0.7353(4) 0.1944(2) 0.4207(3) 0.0263(14) Uani 1 1 d . . .
C72 C 0.7416(4) 0.2457(3) 0.4526(4) 0.0408(17) Uani 1 1 d . . .
C73 C 0.8197(5) 0.2669(3) 0.4925(4) 0.055(2) Uani 1 1 d . . .
H73 H 0.8229 0.3016 0.5128 0.066 Uiso 1 1 calc R . .
C74 C 0.8934(4) 0.2402(3) 0.5045(4) 0.051(2) Uani 1 1 d . . .
C75 C 0.8867(4) 0.1881(3) 0.4778(4) 0.0484(19) Uani 1 1 d . . .
H75 H 0.9361 0.1678 0.4876 0.058 Uiso 1 1 calc R . .
C76 C 0.8089(4) 0.1653(3) 0.4371(3) 0.0373(16) Uani 1 1 d . . .
C77 C 0.6677(5) 0.2799(3) 0.4464(6) 0.088(3) Uani 1 1 d . . .
H77A H 0.6463 0.2688 0.4841 0.133 Uiso 1 1 calc R . .
H77B H 0.6236 0.2757 0.3965 0.133 Uiso 1 1 calc R . .
H77C H 0.6851 0.3172 0.4544 0.133 Uiso 1 1 calc R . .
C78 C 0.9782(5) 0.2651(3) 0.5451(4) 0.075(3) Uani 1 1 d . . .
H78A H 0.9720 0.2973 0.5710 0.112 Uiso 1 1 calc R . .
H78B H 1.0030 0.2744 0.5090 0.112 Uiso 1 1 calc R . .
H78C H 1.0147 0.2398 0.5815 0.112 Uiso 1 1 calc R . .
C79 C 0.8092(4) 0.1075(2) 0.4131(4) 0.056(2) Uani 1 1 d . . .
H79A H 0.7649 0.0879 0.4219 0.084 Uiso 1 1 calc R . .
H79B H 0.8636 0.0914 0.4422 0.084 Uiso 1 1 calc R . .
H79C H 0.7991 0.1062 0.3599 0.084 Uiso 1 1 calc R . .
C80 C 0.6509(4) 0.1367(2) 0.2586(3) 0.0275(14) Uani 1 1 d . . .
C81 C 0.6489(3) 0.0827(2) 0.2399(3) 0.0272(14) Uani 1 1 d . . .
C82 C 0.6565(4) 0.0689(3) 0.1728(3) 0.0388(17) Uani 1 1 d . . .
H82 H 0.6546 0.0323 0.1599 0.047 Uiso 1 1 calc R . .
C83 C 0.6665(4) 0.1054(3) 0.1253(4) 0.0430(18) Uani 1 1 d . . .
C84 C 0.6735(4) 0.1575(2) 0.1463(3) 0.0385(17) Uani 1 1 d . . .
H84 H 0.6834 0.1832 0.1147 0.046 Uiso 1 1 calc R . .
C85 C 0.6668(4) 0.1749(2) 0.2122(3) 0.0346(16) Uani 1 1 d . . .
C86 C 0.6408(4) 0.0373(2) 0.2878(3) 0.0349(16) Uani 1 1 d . . .
H86A H 0.6484 0.0508 0.3373 0.052 Uiso 1 1 calc R . .
H86B H 0.6837 0.0104 0.2927 0.052 Uiso 1 1 calc R . .
H86C H 0.5852 0.0212 0.2643 0.052 Uiso 1 1 calc R . .
C87 C 0.6720(5) 0.0879(3) 0.0518(4) 0.063(2) Uani 1 1 d . . .
H87A H 0.6684 0.0490 0.0479 0.095 Uiso 1 1 calc R . .
H87B H 0.7254 0.0997 0.0506 0.095 Uiso 1 1 calc R . .
H87C H 0.6257 0.1037 0.0098 0.095 Uiso 1 1 calc R . .
C88 C 0.6815(4) 0.2334(2) 0.2314(4) 0.0463(19) Uani 1 1 d . . .
H88A H 0.6972 0.2514 0.1939 0.069 Uiso 1 1 calc R . .
H88B H 0.7267 0.2373 0.2808 0.069 Uiso 1 1 calc R . .
H88C H 0.6301 0.2494 0.2321 0.069 Uiso 1 1 calc R . .
Cl1 Cl 0.4151(7) 0.0975(5) 0.9028(6) 0.214(5) Uani 0.454(3) 1 d PDU B 1
C89 C 0.3416(15) 0.1400(14) 0.8471(14) 0.216(11) Uani 0.454(3) 1 d PDU B 1
H89A H 0.3700 0.1600 0.8195 0.259 Uiso 0.454(3) 1 calc PR B 1
H89B H 0.3327 0.1659 0.8817 0.259 Uiso 0.454(3) 1 calc PR B 1
Cl2 Cl 0.2443(13) 0.1270(5) 0.7826(6) 0.279(9) Uani 0.454(3) 1 d PDU B 1
Cl1' Cl 0.0901(6) 0.1212(3) 0.7304(5) 0.112(4) Uani 0.336(6) 1 d PDU C 2
C89' C 0.170(2) 0.1315(15) 0.8086(12) 0.155(13) Uani 0.336(6) 1 d PDU C 2
H89C H 0.1617 0.1669 0.8270 0.186 Uiso 0.336(6) 1 calc PR C 2
H89D H 0.2200 0.1344 0.7959 0.186 Uiso 0.336(6) 1 calc PR C 2
Cl2' Cl 0.1952(9) 0.0896(4) 0.8814(5) 0.140(5) Uani 0.336(6) 1 d PDU C 2
Cl1" Cl 0.3492(11) 0.1685(7) 0.8134(13) 0.168(10) Uani 0.210(6) 1 d PDU D 3
C89" C 0.302(6) 0.111(2) 0.817(3) 0.199(16) Uani 0.210(6) 1 d PDU D 3
H89E H 0.2502 0.1117 0.7705 0.238 Uiso 0.210(6) 1 calc PR D 3
H89F H 0.3381 0.0838 0.8083 0.238 Uiso 0.210(6) 1 calc PR D 3
Cl2" Cl 0.271(2) 0.0838(11) 0.8794(18) 0.259(14) Uani 0.210(6) 1 d PDU D 3

loop_
_atom_site_aniso_label
_atom_site_aniso_U_11
_atom_site_aniso_U_22
_atom_site_aniso_U_33
_atom_site_aniso_U_23
_atom_site_aniso_U_13
_atom_site_aniso_U_12
Ge1 0.0277(4) 0.0216(3) 0.0239(3) -0.0010(3) 0.0082(3) 0.0024(3)
Ge2 0.0277(4) 0.0194(3) 0.0277(3) 0.0012(3) 0.0119(3) -0.0009(3)
O1 0.023(2) 0.038(2) 0.026(2) -0.0014(19) 0.0102(18) 0.006(2)
O2 0.032(2) 0.018(2) 0.047(3) 0.0127(19) 0.021(2) 0.003(2)
C1 0.033(4) 0.019(3) 0.022(3) -0.004(3) 0.012(3) 0.000(3)
C2 0.039(4) 0.026(3) 0.023(3) 0.007(3) 0.014(3) 0.006(3)
C3 0.041(4) 0.023(3) 0.032(4) 0.002(3) 0.019(3) 0.000(3)
C4 0.028(3) 0.014(3) 0.032(3) -0.002(3) 0.013(3) -0.001(3)
C5 0.033(4) 0.013(3) 0.022(3) -0.002(2) 0.013(3) -0.004(3)
C6 0.025(3) 0.012(3) 0.029(3) -0.003(3) 0.012(3) -0.003(3)
C7 0.027(3) 0.022(3) 0.016(3) 0.005(2) 0.008(3) 0.012(3)
C8 0.038(4) 0.023(3) 0.023(3) 0.004(3) 0.015(3) 0.002(3)
C9 0.025(3) 0.021(3) 0.021(3) -0.002(3) 0.010(3) 0.005(3)
C10 0.032(4) 0.016(3) 0.023(3) -0.001(2) 0.015(3) 0.000(3)
C11 0.028(3) 0.023(3) 0.020(3) 0.002(2) 0.006(3) 0.000(3)
C12 0.028(3) 0.022(3) 0.018(3) -0.003(2) 0.003(3) 0.001(3)
C13 0.032(3) 0.019(3) 0.024(3) -0.001(3) 0.011(3) 0.004(3)
C14 0.031(3) 0.021(3) 0.024(3) 0.004(3) 0.004(3) 0.008(3)
C15 0.036(4) 0.020(3) 0.026(3) -0.010(3) 0.006(3) -0.004(3)
C16 0.040(4) 0.032(4) 0.022(3) -0.001(3) 0.013(3) 0.009(3)
C17 0.032(3) 0.025(3) 0.023(3) 0.001(3) 0.006(3) 0.008(3)
C18 0.030(3) 0.029(3) 0.025(3) 0.003(3) 0.009(3) 0.002(3)
C19 0.049(4) 0.033(4) 0.027(3) -0.003(3) 0.021(3) -0.001(3)
C20 0.043(4) 0.037(4) 0.036(4) 0.006(3) 0.025(3) 0.000(3)
C21 0.029(4) 0.029(4) 0.036(4) -0.001(3) 0.017(3) 0.005(3)
C22 0.030(3) 0.025(3) 0.027(3) 0.000(3) 0.011(3) 0.004(3)
C23 0.031(4) 0.030(3) 0.023(3) -0.003(3) 0.015(3) 0.003(3)
C24 0.040(4) 0.015(3) 0.034(4) 0.000(3) 0.016(3) 0.000(3)
C25 0.042(4) 0.030(4) 0.036(4) 0.002(3) 0.016(3) 0.000(3)
C26 0.068(5) 0.037(4) 0.062(5) 0.008(4) 0.031(4) 0.005(4)
C27 0.045(4) 0.058(5) 0.035(4) 0.001(3) 0.006(3) -0.009(4)
C28 0.033(4) 0.028(4) 0.045(4) 0.011(3) 0.017(3) 0.002(3)
C29 0.043(6) 0.035(7) 0.102(12) 0.012(7) 0.036(7) 0.013(5)
C30 0.067(9) 0.032(6) 0.055(7) 0.001(5) 0.029(7) -0.010(6)
C31 0.066(8) 0.036(7) 0.057(7) 0.018(5) 0.009(6) 0.005(6)
C29' 0.050(11) 0.034(12) 0.061(9) 0.020(10) 0.011(8) -0.009(9)
C30' 0.054(11) 0.013(9) 0.081(17) 0.010(10) 0.028(10) -0.005(7)
C31' 0.064(15) 0.036(12) 0.059(11) 0.008(10) 0.030(11) -0.013(11)
C32 0.021(3) 0.021(3) 0.023(3) -0.001(2) 0.013(3) -0.003(3)
C33 0.023(3) 0.021(3) 0.023(3) 0.000(2) 0.014(3) 0.000(3)
C34 0.030(3) 0.022(3) 0.021(3) 0.000(3) 0.009(3) -0.002(3)
C35 0.025(3) 0.024(3) 0.030(3) 0.005(3) 0.012(3) 0.001(3)
C36 0.037(4) 0.024(3) 0.029(4) -0.007(3) 0.007(3) -0.005(3)
C37 0.031(3) 0.011(3) 0.037(4) 0.005(3) 0.014(3) 0.001(3)
C38 0.026(3) 0.024(3) 0.021(3) 0.005(3) 0.012(3) 0.004(3)
C39 0.022(3) 0.021(3) 0.023(3) 0.004(3) 0.009(3) 0.007(3)
C40 0.039(4) 0.018(3) 0.025(3) 0.004(3) 0.019(3) -0.001(3)
C41 0.032(4) 0.024(3) 0.025(3) 0.007(3) 0.013(3) 0.007(3)
C42 0.028(3) 0.027(3) 0.025(3) 0.001(3) 0.013(3) 0.006(3)
C43 0.028(3) 0.017(3) 0.032(3) 0.004(3) 0.017(3) 0.003(3)
C44 0.028(3) 0.022(3) 0.020(3) 0.002(3) 0.015(3) -0.001(3)
C45 0.044(4) 0.028(4) 0.027(3) -0.004(3) 0.009(3) -0.002(3)
C46 0.132(8) 0.041(5) 0.036(4) 0.001(4) -0.010(5) 0.005(5)
C47 0.076(6) 0.155(9) 0.029(4) -0.010(5) 0.013(5) 0.003(6)
C48 0.061(5) 0.059(5) 0.048(5) -0.004(4) -0.002(4) -0.010(4)
C49 0.029(4) 0.034(4) 0.024(3) 0.005(3) 0.004(3) 0.007(3)
C50 0.063(5) 0.049(4) 0.029(4) -0.001(3) 0.011(4) 0.015(4)
C51 0.046(4) 0.039(4) 0.034(4) -0.007(3) 0.013(3) -0.005(3)
C52 0.036(4) 0.045(4) 0.033(4) -0.002(3) 0.006(3) -0.002(3)
C53 0.021(3) 0.023(3) 0.036(4) 0.002(3) 0.013(3) 0.000(3)
C54 0.025(3) 0.030(4) 0.027(3) -0.001(3) 0.006(3) -0.001(3)
C55 0.035(4) 0.036(4) 0.026(3) 0.004(3) 0.010(3) -0.002(3)
C56 0.028(4) 0.023(3) 0.044(4) 0.009(3) 0.009(3) 0.002(3)
C57 0.045(4) 0.030(4) 0.045(4) -0.001(3) 0.013(4) 0.015(3)
C58 0.040(4) 0.028(4) 0.030(3) -0.005(3) 0.012(3) 0.003(3)
C59 0.031(4) 0.037(4) 0.024(3) -0.002(3) 0.004(3) 0.007(3)
C60 0.043(4) 0.033(4) 0.057(5) 0.006(3) 0.015(4) 0.008(3)
C61 0.054(4) 0.042(4) 0.034(4) -0.015(3) 0.002(3) 0.026(4)
C62 0.030(4) 0.022(3) 0.036(4) 0.004(3) 0.004(3) -0.005(3)
C63 0.041(4) 0.024(4) 0.035(4) 0.006(3) -0.006(3) 0.003(3)
C64 0.063(5) 0.030(4) 0.050(5) -0.002(3) -0.003(4) 0.006(4)
C65 0.060(6) 0.049(5) 0.090(7) 0.004(5) 0.005(5) -0.025(5)
C66 0.040(5) 0.056(5) 0.125(8) 0.021(6) 0.036(5) -0.004(4)
C67 0.036(4) 0.040(4) 0.058(5) 0.013(4) 0.015(4) 0.004(4)
C68 0.059(5) 0.033(4) 0.048(4) -0.012(3) 0.007(4) 0.013(4)
C69 0.096(8) 0.068(7) 0.208(13) -0.003(7) 0.034(8) -0.053(6)
C70 0.064(5) 0.051(5) 0.109(7) 0.013(5) 0.065(5) 0.010(4)
C71 0.025(3) 0.033(4) 0.020(3) -0.002(3) 0.008(3) -0.005(3)
C72 0.038(4) 0.046(4) 0.042(4) -0.017(3) 0.020(4) -0.005(4)
C73 0.050(5) 0.056(5) 0.061(5) -0.023(4) 0.025(4) -0.020(4)
C74 0.036(4) 0.060(5) 0.053(5) -0.012(4) 0.013(4) -0.017(4)
C75 0.039(4) 0.056(5) 0.047(4) -0.001(4) 0.013(4) -0.005(4)
C76 0.035(4) 0.041(4) 0.035(4) 0.004(3) 0.012(3) -0.006(4)
C77 0.054(5) 0.068(6) 0.146(9) -0.068(6) 0.042(6) -0.021(5)
C78 0.049(5) 0.101(7) 0.064(6) -0.027(5) 0.011(4) -0.035(5)
C79 0.039(4) 0.035(4) 0.083(6) -0.003(4) 0.011(4) 0.002(4)
C80 0.034(4) 0.022(3) 0.028(3) 0.001(3) 0.013(3) -0.004(3)
C81 0.023(3) 0.029(4) 0.029(3) 0.006(3) 0.009(3) 0.001(3)
C82 0.047(4) 0.037(4) 0.037(4) -0.012(3) 0.021(4) -0.007(3)
C83 0.061(5) 0.040(4) 0.034(4) -0.006(3) 0.026(4) -0.005(4)
C84 0.055(4) 0.035(4) 0.033(4) 0.013(3) 0.026(3) -0.002(4)
C85 0.038(4) 0.039(4) 0.034(4) 0.002(3) 0.022(3) 0.001(3)
C86 0.045(4) 0.026(3) 0.040(4) 0.004(3) 0.024(3) 0.001(3)
C87 0.101(7) 0.060(5) 0.042(5) -0.006(4) 0.042(5) -0.017(5)
C88 0.068(5) 0.033(4) 0.051(4) 0.007(3) 0.036(4) -0.012(4)
Cl1 0.218(10) 0.282(12) 0.175(9) 0.090(8) 0.115(8) 0.004(9)
C89 0.36(2) 0.21(3) 0.14(2) -0.001(16) 0.162(15) 0.131(17)
Cl2 0.46(2) 0.188(10) 0.128(9) 0.028(8) 0.052(10) 0.141(13)
Cl1' 0.181(9) 0.075(5) 0.112(6) 0.009(5) 0.094(6) -0.003(5)
C89' 0.24(3) 0.16(3) 0.099(17) 0.010(16) 0.104(13) -0.05(3)
Cl2' 0.199(12) 0.123(8) 0.099(6) -0.014(5) 0.058(7) -0.072(8)
Cl1" 0.146(13) 0.156(14) 0.29(2) 0.120(14) 0.175(15) 0.122(11)
C89" 0.31(3) 0.13(3) 0.19(3) 0.06(3) 0.13(2) 0.07(2)
Cl2" 0.33(3) 0.22(2) 0.29(3) 0.04(2) 0.19(3) -0.03(2)

loop_
_atom_type_symbol
_atom_type_description
_atom_type_scat_dispersion_real
_atom_type_scat_dispersion_imag
_atom_type_scat_source
C C 0.0033 0.0016 'International Tables Vol C Tables 4.2.6.8 and 6.1.1.4'
H H 0.0000 0.0000 'International Tables Vol C Tables 4.2.6.8 and 6.1.1.4'
O O 0.0106 0.0060 'International Tables Vol C Tables 4.2.6.8 and 6.1.1.4'
Ge Ge 0.1547 1.8001 'International Tables Vol C Tables 4.2.6.8 and 6.1.1.4'
Cl Cl 0.1484 0.1585 'International Tables Vol C Tables 4.2.6.8 and 6.1.1.4'

loop_
_geom_angle_atom_site_label_1
_geom_angle_atom_site_label_2
_geom_angle_atom_site_label_3
_geom_angle
O1 Ge1 C53 102.2(2)
O1 Ge1 C62 107.7(2)
C53 Ge1 C62 105.7(2)
O1 Ge1 C11 99.5(2)
C53 Ge1 C11 129.4(2)
C62 Ge1 C11 110.3(2)
O2 Ge2 C80 103.0(2)
O2 Ge2 C71 103.7(2)
C80 Ge2 C71 110.6(2)
O2 Ge2 C32 98.87(19)
C80 Ge2 C32 119.7(2)
C71 Ge2 C32 117.5(2)
C1 O1 Ge1 124.9(3)
C4 O2 Ge2 122.3(3)
O1 C1 C2 117.7(5)
O1 C1 C10 121.1(5)
C2 C1 C10 121.1(5)
C1 C2 C3 119.7(5)
C4 C3 C2 119.5(5)
C3 C4 O2 117.4(5)
C3 C4 C5 122.2(5)
O2 C4 C5 120.4(5)
C4 C5 C10 119.0(5)
C4 C5 C6 118.8(5)
C10 C5 C6 122.1(5)
C7 C6 C5 112.7(4)
C7 C6 C32 111.6(4)
C5 C6 C32 110.0(4)
C8 C7 C6 124.7(5)
C7 C8 C9 124.9(5)
C8 C9 C10 113.3(5)
C8 C9 C11 110.3(4)
C10 C9 C11 111.9(4)
C1 C10 C5 118.5(5)
C1 C10 C9 119.5(5)
C5 C10 C9 122.0(5)
C12 C11 C23 101.8(4)
C12 C11 C9 113.2(4)
C23 C11 C9 110.9(4)
C12 C11 Ge1 118.1(4)
C23 C11 Ge1 110.1(4)
C9 C11 Ge1 102.9(3)
C13 C12 C17 119.5(5)
C13 C12 C11 129.9(5)
C17 C12 C11 110.6(5)
C12 C13 C14 120.0(5)
C15 C14 C13 118.4(5)
C15 C14 C24 119.6(5)
C13 C14 C24 122.0(5)
C16 C15 C14 122.4(5)
C15 C16 C17 118.5(5)
C16 C17 C12 121.2(5)
C16 C17 C18 130.7(5)
C12 C17 C18 108.2(5)
C19 C18 C23 119.7(6)
C19 C18 C17 130.8(5)
C23 C18 C17 109.4(5)
C20 C19 C18 119.9(6)
C19 C20 C21 121.1(6)
C22 C21 C20 118.2(5)
C22 C21 C28 122.5(5)
C20 C21 C28 119.3(5)
C21 C22 C23 120.9(5)
C18 C23 C22 120.2(5)
C18 C23 C11 110.0(5)
C22 C23 C11 129.7(5)
C25 C24 C14 113.0(5)
C25 C24 C27 108.4(5)
C14 C24 C27 109.8(5)
C25 C24 C26 108.8(5)
C14 C24 C26 108.1(5)
C27 C24 C26 108.7(5)
C29 C28 C30 111.6(7)
C29 C28 C30' 144.3(9)
C30 C28 C30' 53.8(8)
C29 C28 C31' 47.8(8)
C30 C28 C31' 131.4(9)
C30' C28 C31' 113.2(10)
C29 C28 C21 108.2(6)
C30 C28 C21 112.2(6)
C30' C28 C21 107.5(8)
C31' C28 C21 116.1(8)
C29 C28 C31 107.8(7)
C30 C28 C31 107.6(7)
C30' C28 C31 58.6(8)
C31' C28 C31 60.5(9)
C21 C28 C31 109.3(6)
C29 C28 C29' 63.0(8)
C30 C28 C29' 53.2(8)
C30' C28 C29' 106.1(10)
C31' C28 C29' 105.4(10)
C21 C28 C29' 108.1(7)
C31 C28 C29' 142.5(9)
C44 C32 C33 103.2(4)
C44 C32 C6 109.2(4)
C33 C32 C6 111.2(4)
C44 C32 Ge2 114.1(4)
C33 C32 Ge2 115.5(3)
C6 C32 Ge2 103.8(3)
C34 C33 C38 119.9(5)
C34 C33 C32 130.7(5)
C38 C33 C32 109.2(5)
C35 C34 C33 121.4(5)
C34 C35 C36 117.5(5)
C34 C35 C45 121.2(5)
C36 C35 C45 121.0(5)
C37 C36 C35 122.5(5)
C36 C37 C38 119.3(5)
C37 C38 C33 119.1(5)
C37 C38 C39 131.7(5)
C33 C38 C39 108.9(5)
C40 C39 C44 118.9(5)
C40 C39 C38 132.0(5)
C44 C39 C38 109.1(5)
C41 C40 C39 119.5(5)
C40 C41 C42 121.9(5)
C43 C42 C41 117.9(5)
C43 C42 C49 119.7(5)
C41 C42 C49 122.4(5)
C44 C43 C42 121.1(5)
C43 C44 C39 120.7(5)
C43 C44 C32 129.7(5)
C39 C44 C32 109.3(4)
C46 C45 C47 109.8(7)
C46 C45 C48 106.8(6)
C47 C45 C48 108.8(6)
C46 C45 C35 111.2(5)
C47 C45 C35 107.8(5)
C48 C45 C35 112.3(5)
C42 C49 C51 108.0(5)
C42 C49 C52 110.4(5)
C51 C49 C52 109.6(5)
C42 C49 C50 112.2(5)
C51 C49 C50 108.3(5)
C52 C49 C50 108.3(5)
C54 C53 C58 118.9(5)
C54 C53 Ge1 115.7(4)
C58 C53 Ge1 124.5(4)
C55 C54 C53 118.6(5)
C55 C54 C59 116.9(5)
C53 C54 C59 124.5(5)
C56 C55 C54 123.1(6)
C55 C56 C57 117.0(6)
C55 C56 C60 121.7(6)
C57 C56 C60 121.3(6)
C56 C57 C58 123.0(6)
C57 C58 C53 119.1(6)
C57 C58 C61 118.6(5)
C53 C58 C61 122.3(5)
C63 C62 C67 118.2(6)
C63 C62 Ge1 124.3(5)
C67 C62 Ge1 117.4(5)
C64 C63 C62 119.3(7)
C64 C63 C68 115.4(6)
C62 C63 C68 125.3(6)
C65 C64 C63 123.3(7)
C64 C65 C66 118.3(7)
C64 C65 C69 123.2(9)
C66 C65 C69 118.5(9)
C65 C66 C67 121.6(8)
C66 C67 C62 119.3(7)
C66 C67 C70 118.3(7)
C62 C67 C70 122.4(6)
C76 C71 C72 117.9(5)
C76 C71 Ge2 117.1(4)
C72 C71 Ge2 124.7(5)
C73 C72 C71 119.4(6)
C73 C72 C77 116.3(6)
C71 C72 C77 124.3(6)
C74 C73 C72 123.3(7)
C73 C74 C75 117.0(6)
C73 C74 C78 122.5(7)
C75 C74 C78 120.5(7)
C76 C75 C74 121.3(7)
C75 C76 C71 120.8(6)
C75 C76 C79 116.7(6)
C71 C76 C79 122.6(6)
C81 C80 C85 119.0(5)
C81 C80 Ge2 123.9(4)
C85 C80 Ge2 117.1(4)
C80 C81 C82 118.5(5)
C80 C81 C86 124.9(5)
C82 C81 C86 116.6(5)
C83 C82 C81 123.1(6)
C82 C83 C84 117.8(6)
C82 C83 C87 120.5(6)
C84 C83 C87 121.7(6)
C83 C84 C85 123.0(6)
C84 C85 C80 118.4(6)
C84 C85 C88 117.7(5)
C80 C85 C88 123.9(5)
Cl1 C89 Cl2 130(2)
Cl1' C89' Cl2' 122.4(19)
Cl2" C89" Cl1" 134(3)

loop_
_geom_bond_atom_site_label_1
_geom_bond_atom_site_label_2
_geom_bond_distance
Ge1 O1 1.799(4)
Ge1 C53 1.967(5)
Ge1 C62 1.978(6)
Ge1 C11 2.023(5)
Ge2 O2 1.825(4)
Ge2 C80 1.973(6)
Ge2 C71 1.982(5)
Ge2 C32 2.003(5)
O1 C1 1.370(6)
O2 C4 1.384(6)
C1 C2 1.386(7)
C1 C10 1.413(7)
C2 C3 1.397(8)
C3 C4 1.378(7)
C4 C5 1.388(7)
C5 C10 1.415(7)
C5 C6 1.511(7)
C6 C7 1.491(7)
C6 C32 1.595(7)
C7 C8 1.323(7)
C8 C9 1.479(7)
C9 C10 1.507(7)
C9 C11 1.587(7)
C11 C12 1.526(7)
C11 C23 1.533(8)
C12 C13 1.392(7)
C12 C17 1.401(7)
C13 C14 1.405(7)
C14 C15 1.398(7)
C14 C24 1.533(8)
C15 C16 1.376(8)
C16 C17 1.382(7)
C17 C18 1.474(8)
C18 C19 1.388(8)
C18 C23 1.392(7)
C19 C20 1.381(8)
C20 C21 1.421(8)
C21 C22 1.376(8)
C21 C28 1.531(8)
C22 C23 1.400(7)
C24 C25 1.530(8)
C24 C27 1.536(8)
C24 C26 1.543(8)
C28 C29 1.520(9)
C28 C30 1.521(9)
C28 C30' 1.523(12)
C28 C31' 1.528(12)
C28 C31 1.572(9)
C28 C29' 1.581(12)
C32 C44 1.518(7)
C32 C33 1.518(7)
C33 C34 1.385(7)
C33 C38 1.420(7)
C34 C35 1.383(7)
C35 C36 1.404(7)
C35 C45 1.533(8)
C36 C37 1.380(8)
C37 C38 1.387(7)
C38 C39 1.457(7)
C39 C40 1.391(7)
C39 C44 1.415(7)
C40 C41 1.384(7)
C41 C42 1.406(7)
C42 C43 1.388(7)
C42 C49 1.534(8)
C43 C44 1.372(7)
C45 C46 1.520(9)
C45 C47 1.525(9)
C45 C48 1.527(9)
C49 C51 1.536(8)
C49 C52 1.539(8)
C49 C50 1.549(8)
C53 C54 1.410(8)
C53 C58 1.414(7)
C54 C55 1.401(8)
C54 C59 1.500(8)
C55 C56 1.376(8)
C56 C57 1.383(8)
C56 C60 1.515(8)
C57 C58 1.387(8)
C58 C61 1.511(8)
C62 C63 1.413(8)
C62 C67 1.422(8)
C63 C64 1.386(9)
C63 C68 1.497(9)
C64 C65 1.361(11)
C65 C66 1.381(11)
C65 C69 1.554(11)
C66 C67 1.405(9)
C67 C70 1.517(9)
C71 C76 1.394(8)
C71 C72 1.417(8)
C72 C73 1.379(9)
C72 C77 1.505(9)
C73 C74 1.378(9)
C74 C75 1.396(9)
C74 C78 1.507(9)
C75 C76 1.393(8)
C76 C79 1.524(8)
C80 C81 1.401(8)
C80 C85 1.412(8)
C81 C82 1.403(8)
C81 C86 1.511(7)
C82 C83 1.356(8)
C83 C84 1.361(8)
C83 C87 1.530(8)
C84 C85 1.398(8)
C85 C88 1.513(8)
Cl1 C89 1.693(18)
C89 Cl2 1.698(18)
Cl1' C89' 1.632(18)
C89' Cl2' 1.677(17)
Cl1" C89" 1.671(19)
C89" Cl2" 1.658(19)
